data_7113308
loop_
_publ_author_name
'Tomoyuki Mochida'
'Yusuke Funasako'
'Kousuke Takazawa'
'Masashi Takahashi'
'Michio M. Matsushita'
'Tadashi Sugawara'

_publ_section_title
;
 Chemical control of the monovalent-divalent electron-transfer phase
 transition in biferrocenium-TCNQ salts
;
_journal_name_full Chem.Commun.
_journal_page_first 5473
_journal_paper_doi 10.1039/C4CC01296H
_journal_volume 50
_journal_year 2014
_chemical_formula_moiety 'C30 H38 Fe2, 3(C12 H2.70 F1.30 N4)'
_chemical_formula_sum 'C66 H46.1 F3.9 Fe2 N12'
_chemical_formula_weight 1193.05
_chemical_name_systematic
;
 ?
;
_space_group_IT_number 2
_symmetry_cell_setting triclinic
_symmetry_space_group_name_Hall '-P 1'
_symmetry_space_group_name_H-M 'P -1'
_atom_sites_solution_hydrogens geom
_atom_sites_solution_primary direct
_atom_sites_solution_secondary difmap
_audit_creation_method SHELXL-97
_cell_angle_alpha 109.672(2)
_cell_angle_beta 104.195(3)
_cell_angle_gamma 98.167(3)
_cell_formula_units_Z 1
_cell_length_a 8.7096(17)
_cell_length_b 12.026(2)
_cell_length_c 14.473(3)
_cell_measurement_reflns_used 3650
_cell_measurement_temperature 90
_cell_measurement_theta_max 27.39
_cell_measurement_theta_min 2.49
_cell_volume 1341.3(4)
_computing_cell_refinement 'APEX2 (Bruker AXS, 2006)'
_computing_data_collection 'APEX2 (Bruker AXS, 2006)'
_computing_data_reduction 'SAINT (Bruker AXS, 2004)'
_computing_molecular_graphics 'XSHEL (Bruker AXS,2002)'
_computing_publication_material 'XCIF (Bruker AXS, 2001)'
_computing_structure_refinement 'SHELXL-97 (Sheldrick, 1997)'
_computing_structure_solution 'SHELXS-97 (Sheldrick, 1997)'
_diffrn_ambient_temperature 90
_diffrn_detector_area_resol_mean 8.333
_diffrn_measured_fraction_theta_full 0.962
_diffrn_measured_fraction_theta_max 0.962
_diffrn_measurement_device_type 'Bruker APEXII CCD area detector'
_diffrn_measurement_method 'phi and omega scans'
_diffrn_radiation_monochromator 'Bruker Helios multilayer confocal mirror'
_diffrn_radiation_source 'Bruker TXS fine-focus rotating anode'
_diffrn_radiation_type MoK\a
_diffrn_radiation_wavelength 0.71073
_diffrn_reflns_av_R_equivalents 0.0629
_diffrn_reflns_av_sigmaI/netI 0.1274
_diffrn_reflns_limit_h_max 10
_diffrn_reflns_limit_h_min -4
_diffrn_reflns_limit_k_max 13
_diffrn_reflns_limit_k_min -14
_diffrn_reflns_limit_l_max 17
_diffrn_reflns_limit_l_min -17
_diffrn_reflns_number 5945
_diffrn_reflns_theta_full 25.03
_diffrn_reflns_theta_max 25.03
_diffrn_reflns_theta_min 1.57
_exptl_absorpt_coefficient_mu 0.612
_exptl_absorpt_correction_T_max 0.9677
_exptl_absorpt_correction_T_min 0.8484
_exptl_absorpt_correction_type empirical
_exptl_absorpt_process_details
;
SADABS Sheldrick 1996
;
_exptl_crystal_colour black
_exptl_crystal_density_diffrn 1.477
_exptl_crystal_density_method 'not measured'
_exptl_crystal_description plate
_exptl_crystal_F_000 613
_exptl_crystal_size_max 0.28
_exptl_crystal_size_mid 0.06
_exptl_crystal_size_min 0.05
_refine_diff_density_max 2.121
_refine_diff_density_min -1.819
_refine_diff_density_rms 0.201
_refine_ls_extinction_method none
_refine_ls_goodness_of_fit_ref 1.132
_refine_ls_hydrogen_treatment constr
_refine_ls_matrix_type full
_refine_ls_number_parameters 391
_refine_ls_number_reflns 4568
_refine_ls_number_restraints 306
_refine_ls_restrained_S_all 1.117
_refine_ls_R_factor_all 0.1217
_refine_ls_R_factor_gt 0.1107
_refine_ls_shift/su_max 0.000
_refine_ls_shift/su_mean 0.000
_refine_ls_structure_factor_coef Fsqd
_refine_ls_weighting_details 'calc w=1/[\s^2^(Fo^2^)+(0.2000P)^2^+0.0000P] where P=(Fo^2^+2Fc^2^)/3'
_refine_ls_weighting_scheme calc
_refine_ls_wR_factor_gt 0.2783
_refine_ls_wR_factor_ref 0.2914
_reflns_number_gt 3787
_reflns_number_total 4568
_reflns_threshold_expression >2sigma(I)
_cod_data_source_file c4cc01296h1.cif
_cod_data_source_block npF2(30)
_cod_original_formula_sum 'C66 H46.10 F3.90 Fe2 N12'
_cod_database_code 7113308

loop_
_symmetry_equiv_pos_as_xyz
'x, y, z'
'-x, -y, -z'

loop_
_atom_site_label
_atom_site_type_symbol
_atom_site_fract_x
_atom_site_fract_y
_atom_site_fract_z
_atom_site_U_iso_or_equiv
_atom_site_adp_type
_atom_site_occupancy
_atom_site_symmetry_multiplicity
_atom_site_calc_flag
_atom_site_refinement_flags
_atom_site_disorder_assembly
_atom_site_disorder_group
F2 F 0.8750(14) 0.4765(9) 0.2130(9) 0.034(2) Uani 0.30 1 d PU A 1
F3 F 0.7052(5) 0.7176(3) 0.1396(3) 0.0170(9) Uani 0.65 1 d PU B 1
C1 C 0.6699(7) 0.3783(5) 0.4214(5) 0.0344(15) Uani 1 1 d U . .
H1A H 0.6412 0.4556 0.4513 0.052 Uiso 1 1 calc R . .
H1B H 0.5740 0.3191 0.3664 0.052 Uiso 1 1 calc R . .
H1C H 0.7583 0.3916 0.3926 0.052 Uiso 1 1 calc R . .
C2 C 0.8738(7) 0.4234(5) 0.5920(5) 0.0352(15) Uani 1 1 d U . .
H2A H 0.9644 0.4361 0.5647 0.053 Uiso 1 1 calc R . .
H2B H 0.9072 0.3931 0.6469 0.053 Uiso 1 1 calc R . .
H2C H 0.8446 0.5008 0.6202 0.053 Uiso 1 1 calc R . .
C3 C 0.5895(8) 0.3060(5) 0.5491(6) 0.0416(17) Uani 1 1 d U . .
H3A H 0.6313 0.2837 0.6080 0.062 Uiso 1 1 calc R . .
H3B H 0.4996 0.2391 0.4960 0.062 Uiso 1 1 calc R . .
H3C H 0.5498 0.3797 0.5721 0.062 Uiso 1 1 calc R . .
C4 C 0.7254(7) 0.3298(4) 0.5046(4) 0.0257(12) Uani 1 1 d U . .
C5 C 0.7765(7) 0.2097(5) 0.4610(5) 0.0255(12) Uani 1 1 d U . .
H5A H 0.8363 0.1925 0.5202 0.031 Uiso 1 1 calc R . .
H5B H 0.6757 0.1433 0.4224 0.031 Uiso 1 1 calc R . .
C6 C 0.8781(6) 0.2041(4) 0.3928(4) 0.0188(10) Uani 1 1 d U . .
C7 C 0.8231(7) 0.1310(4) 0.2840(4) 0.0256(11) Uani 1 1 d U . .
H7 H 0.7117 0.0759 0.2439 0.031 Uiso 1 1 calc R . .
C8 C 0.9493(8) 0.1464(5) 0.2439(4) 0.0310(12) Uani 1 1 d U . .
H8 H 0.9429 0.1059 0.1699 0.037 Uiso 1 1 calc R . .
C9 C 1.0901(8) 0.2311(4) 0.3250(5) 0.0290(13) Uani 1 1 d U . .
H9 H 1.1975 0.2625 0.3181 0.035 Uiso 1 1 calc R . .
C10 C 1.0440(6) 0.2654(4) 0.4163(4) 0.0200(11) Uani 1 1 d U . .
H10 H 1.1164 0.3243 0.4862 0.024 Uiso 1 1 calc R . .
C11 C 1.0374(6) -0.0130(4) 0.4588(4) 0.0126(10) Uani 1 1 d U . .
C12 C 0.9581(6) -0.0961(4) 0.3538(4) 0.0188(11) Uani 1 1 d U . .
H12 H 0.8447 -0.1496 0.3254 0.023 Uiso 1 1 calc R . .
C13 C 1.0706(6) -0.0925(4) 0.2984(4) 0.0207(11) Uani 1 1 d U . .
H13 H 1.0503 -0.1426 0.2237 0.025 Uiso 1 1 calc R . .
C14 C 1.2184(7) -0.0061(4) 0.3678(4) 0.0245(12) Uani 1 1 d U . .
H14 H 1.3197 0.0151 0.3501 0.029 Uiso 1 1 calc R . .
C15 C 1.1973(7) 0.0449(4) 0.4666(4) 0.0220(11) Uani 1 1 d U . .
H15 H 1.2813 0.1072 0.5307 0.026 Uiso 1 1 calc R . .
C16 C 0.4695(6) 0.7849(4) 0.2121(4) 0.0182(11) Uani 1 1 d U . .
C17 C 0.2074(6) 0.6447(4) 0.1269(4) 0.0197(11) Uani 1 1 d U . .
C18 C 0.3736(6) 0.6705(4) 0.1319(4) 0.0150(10) Uani 1 1 d U . .
C19 C 0.4373(5) 0.5857(4) 0.0674(3) 0.0130(10) Uani 1 1 d U B .
C20 C 0.6036(5) 0.6090(4) 0.0697(3) 0.0125(10) Uani 1 1 d U . .
H20 H 0.6751 0.6851 0.1172 0.015 Uiso 0.35 1 calc PR B 2
C21 C 0.3352(6) 0.4720(4) -0.0074(3) 0.0132(10) Uani 1 1 d U . .
H21 H 0.2225 0.4524 -0.0138 0.016 Uiso 1 1 calc R B .
C22 C 0.6962(6) -0.0223(4) -0.1406(4) 0.0157(10) Uani 1 1 d U . .
C23 C 0.9637(6) 0.1105(4) -0.0434(4) 0.0194(11) Uani 1 1 d U . .
C24 C 0.7925(6) 0.0911(4) -0.0590(4) 0.0177(10) Uani 1 1 d U . .
C25 C 0.7300(6) 0.1777(4) 0.0020(4) 0.0140(10) Uani 1 1 d U . .
C26 C 0.5614(6) 0.1593(4) -0.0037(3) 0.0124(10) Uani 1 1 d U . .
C27 C 0.8352(6) 0.2918(4) 0.0776(4) 0.0169(10) Uani 1 1 d U A .
H27 H 0.9480 0.3096 0.0838 0.020 Uiso 1 1 calc R . .
C28 C 0.5017(6) 0.2390(4) 0.0591(4) 0.0141(10) Uani 1 1 d U . .
H28 H 0.3891 0.2206 0.0531 0.017 Uiso 1 1 calc R . .
C29 C 0.7770(6) 0.3744(4) 0.1403(4) 0.0170(10) Uani 1 1 d U . .
H29 H 0.8499 0.4494 0.1889 0.020 Uiso 0.70 1 calc PR A 2
C30 C 0.6084(5) 0.3521(4) 0.1353(3) 0.0125(9) Uani 1 1 d U A .
C31 C 0.5480(6) 0.4367(4) 0.2009(4) 0.0155(10) Uani 1 1 d U . .
C32 C 0.3808(6) 0.4093(4) 0.1980(4) 0.0173(11) Uani 1 1 d U A .
C33 C 0.6470(6) 0.5516(4) 0.2755(4) 0.0189(11) Uani 1 1 d U A .
F1 F 0.4584(4) 0.0529(3) -0.0730(3) 0.0340(8) Uani 1 1 d U . .
Fe1 Fe 1.02477(8) 0.08034(5) 0.35801(5) 0.0147(3) Uani 1 1 d . . .
N1 N 0.5378(6) 0.8776(4) 0.2767(3) 0.0274(11) Uani 1 1 d U . .
N2 N 0.0728(5) 0.6286(4) 0.1255(4) 0.0307(12) Uani 1 1 d U . .
N3 N 0.6281(6) -0.1142(4) -0.2084(4) 0.0259(11) Uani 1 1 d U . .
N4 N 1.1009(5) 0.1214(4) -0.0316(4) 0.0262(11) Uani 1 1 d U . .
N5 N 0.2479(6) 0.3875(4) 0.1971(4) 0.0259(11) Uani 1 1 d U . .
N6 N 0.7235(6) 0.6459(4) 0.3362(3) 0.0260(11) Uani 1 1 d U . .

loop_
_atom_site_aniso_label
_atom_site_aniso_U_11
_atom_site_aniso_U_22
_atom_site_aniso_U_33
_atom_site_aniso_U_23
_atom_site_aniso_U_13
_atom_site_aniso_U_12
F2 0.026(4) 0.030(4) 0.032(4) 0.002(3) 0.005(3) 0.003(3)
F3 0.008(2) 0.0128(17) 0.0167(19) -0.0038(15) -0.0045(16) -0.0008(15)
C1 0.028(3) 0.029(3) 0.040(3) 0.009(3) 0.002(3) 0.014(2)
C2 0.027(3) 0.032(3) 0.032(3) -0.002(3) 0.003(3) 0.010(2)
C3 0.042(4) 0.031(3) 0.059(4) 0.014(3) 0.028(4) 0.017(3)
C4 0.022(3) 0.019(2) 0.032(3) 0.005(2) 0.006(2) 0.010(2)
C5 0.019(3) 0.022(2) 0.038(3) 0.012(2) 0.010(2) 0.009(2)
C6 0.020(2) 0.0117(18) 0.019(2) 0.0017(16) 0.0019(17) 0.0041(16)
C7 0.031(2) 0.0198(19) 0.017(2) 0.0022(17) -0.0042(18) 0.0126(17)
C8 0.046(3) 0.029(2) 0.019(2) 0.0087(18) 0.004(2) 0.024(2)
C9 0.039(3) 0.021(2) 0.041(3) 0.016(2) 0.024(3) 0.016(2)
C10 0.020(3) 0.011(2) 0.024(2) 0.0001(19) 0.006(2) 0.0058(18)
C11 0.013(2) 0.0107(18) 0.013(2) 0.0063(16) -0.0016(18) 0.0062(16)
C12 0.020(3) 0.011(2) 0.017(2) 0.0005(18) -0.001(2) 0.0022(18)
C13 0.028(3) 0.012(2) 0.016(2) -0.0011(18) 0.003(2) 0.0107(19)
C14 0.028(3) 0.021(2) 0.025(3) 0.006(2) 0.013(2) 0.008(2)
C15 0.021(3) 0.019(2) 0.022(2) 0.004(2) 0.005(2) 0.005(2)
C16 0.010(2) 0.019(2) 0.020(2) 0.003(2) -0.002(2) 0.0046(19)
C17 0.011(3) 0.014(2) 0.020(2) -0.0053(19) -0.002(2) 0.0028(18)
C18 0.007(2) 0.014(2) 0.015(2) -0.0015(18) -0.0024(18) 0.0026(17)
C19 0.008(2) 0.014(2) 0.011(2) 0.0022(17) -0.0036(18) 0.0023(17)
C20 0.007(2) 0.0106(18) 0.012(2) 0.0004(16) -0.0046(17) 0.0019(16)
C21 0.006(2) 0.014(2) 0.013(2) 0.0030(18) -0.0038(19) 0.0014(18)
C22 0.013(2) 0.017(2) 0.017(2) 0.007(2) 0.003(2) 0.0055(19)
C23 0.018(3) 0.015(2) 0.018(2) -0.0001(19) 0.001(2) 0.0061(19)
C24 0.010(2) 0.015(2) 0.020(2) 0.0030(18) -0.0024(19) 0.0021(18)
C25 0.010(2) 0.016(2) 0.012(2) 0.0049(17) -0.0021(18) 0.0036(18)
C26 0.009(2) 0.0128(19) 0.011(2) 0.0036(17) -0.0039(18) 0.0010(17)
C27 0.004(2) 0.016(2) 0.022(2) 0.0045(19) -0.0043(19) 0.0011(18)
C28 0.009(2) 0.0141(18) 0.0122(19) 0.0011(16) -0.0015(16) 0.0007(16)
C29 0.010(2) 0.0158(18) 0.0156(19) 0.0014(16) -0.0048(16) 0.0020(16)
C30 0.0080(19) 0.0139(17) 0.0107(18) 0.0025(15) -0.0024(15) 0.0029(15)
C31 0.013(2) 0.016(2) 0.011(2) 0.0013(18) -0.0016(18) 0.0023(18)
C32 0.019(3) 0.014(2) 0.013(2) 0.0007(18) -0.001(2) 0.0059(19)
C33 0.019(3) 0.022(2) 0.012(2) 0.004(2) -0.001(2) 0.008(2)
F1 0.0249(18) 0.0271(16) 0.0350(18) 0.0006(14) 0.0006(15) 0.0052(14)
Fe1 0.0157(5) 0.0118(5) 0.0109(5) -0.0003(3) -0.0002(3) 0.0057(3)
N1 0.029(3) 0.017(2) 0.021(2) -0.0017(18) -0.004(2) 0.0040(19)
N2 0.014(2) 0.030(2) 0.032(3) -0.005(2) 0.004(2) 0.0053(19)
N3 0.024(3) 0.022(2) 0.024(2) 0.0038(19) 0.002(2) 0.0050(19)
N4 0.013(2) 0.024(2) 0.029(2) -0.0006(19) 0.003(2) 0.0049(18)
N5 0.018(3) 0.023(2) 0.031(2) 0.0032(19) 0.007(2) 0.0068(18)
N6 0.028(3) 0.016(2) 0.017(2) -0.0023(18) -0.006(2) -0.0006(18)

loop_
_atom_type_symbol
_atom_type_description
_atom_type_scat_dispersion_real
_atom_type_scat_dispersion_imag
_atom_type_scat_source
C C 0.0033 0.0016 'International Tables Vol C Tables 4.2.6.8 and 6.1.1.4'
H H 0.0000 0.0000 'International Tables Vol C Tables 4.2.6.8 and 6.1.1.4'
N N 0.0061 0.0033 'International Tables Vol C Tables 4.2.6.8 and 6.1.1.4'
F F 0.0171 0.0103 'International Tables Vol C Tables 4.2.6.8 and 6.1.1.4'
Fe Fe 0.3463 0.8444 'International Tables Vol C Tables 4.2.6.8 and 6.1.1.4'

loop_
_geom_angle_atom_site_label_1
_geom_angle_atom_site_label_2
_geom_angle_atom_site_label_3
_geom_angle
_geom_angle_site_symmetry_1
_geom_angle_site_symmetry_3
C4 C1 H1A 109.5 . .
C4 C1 H1B 109.5 . .
H1A C1 H1B 109.5 . .
C4 C1 H1C 109.5 . .
H1A C1 H1C 109.5 . .
H1B C1 H1C 109.5 . .
C4 C2 H2A 109.5 . .
C4 C2 H2B 109.5 . .
H2A C2 H2B 109.5 . .
C4 C2 H2C 109.5 . .
H2A C2 H2C 109.5 . .
H2B C2 H2C 109.5 . .
C4 C3 H3A 109.5 . .
C4 C3 H3B 109.5 . .
H3A C3 H3B 109.5 . .
C4 C3 H3C 109.5 . .
H3A C3 H3C 109.5 . .
H3B C3 H3C 109.5 . .
C1 C4 C3 110.6(5) . .
C1 C4 C2 109.6(5) . .
C3 C4 C2 108.9(5) . .
C1 C4 C5 111.0(4) . .
C3 C4 C5 108.5(5) . .
C2 C4 C5 108.1(5) . .
C6 C5 C4 117.5(5) . .
C6 C5 H5A 107.9 . .
C4 C5 H5A 107.9 . .
C6 C5 H5B 107.9 . .
C4 C5 H5B 107.9 . .
H5A C5 H5B 107.2 . .
C10 C6 C7 105.8(4) . .
C10 C6 C5 129.8(5) . .
C7 C6 C5 124.4(5) . .
C10 C6 Fe1 68.2(3) . .
C7 C6 Fe1 69.8(3) . .
C5 C6 Fe1 126.4(4) . .
C8 C7 C6 109.3(5) . .
C8 C7 Fe1 69.4(3) . .
C6 C7 Fe1 70.3(3) . .
C8 C7 H7 125.3 . .
C6 C7 H7 125.3 . .
Fe1 C7 H7 125.3 . .
C7 C8 C9 109.2(5) . .
C7 C8 Fe1 72.0(3) . .
C9 C8 Fe1 69.5(3) . .
C7 C8 H8 125.4 . .
C9 C8 H8 125.4 . .
Fe1 C8 H8 125.4 . .
C10 C9 C8 106.2(5) . .
C10 C9 Fe1 69.8(3) . .
C8 C9 Fe1 70.0(3) . .
C10 C9 H9 126.9 . .
C8 C9 H9 126.9 . .
Fe1 C9 H9 126.9 . .
C9 C10 C6 109.6(5) . .
C9 C10 Fe1 69.9(3) . .
C6 C10 Fe1 71.8(3) . .
C9 C10 H10 125.2 . .
C6 C10 H10 125.2 . .
Fe1 C10 H10 125.2 . .
C15 C11 C12 108.0(4) . .
C15 C11 C11 126.3(5) . 2_756
C12 C11 C11 125.5(5) . 2_756
C15 C11 Fe1 69.5(3) . .
C12 C11 Fe1 69.5(3) . .
C11 C11 Fe1 123.6(4) 2_756 .
C13 C12 C11 107.9(4) . .
C13 C12 Fe1 70.6(3) . .
C11 C12 Fe1 70.7(3) . .
C13 C12 H12 126.0 . .
C11 C12 H12 126.0 . .
Fe1 C12 H12 126.0 . .
C12 C13 C14 108.1(4) . .
C12 C13 Fe1 70.0(3) . .
C14 C13 Fe1 70.2(3) . .
C12 C13 H13 126.0 . .
C14 C13 H13 126.0 . .
Fe1 C13 H13 126.0 . .
C15 C14 C13 108.4(4) . .
C15 C14 Fe1 69.8(3) . .
C13 C14 Fe1 70.2(3) . .
C15 C14 H14 125.8 . .
C13 C14 H14 125.8 . .
Fe1 C14 H14 125.8 . .
C14 C15 C11 107.6(5) . .
C14 C15 Fe1 70.5(3) . .
C11 C15 Fe1 70.9(3) . .
C14 C15 H15 126.2 . .
C11 C15 H15 126.2 . .
Fe1 C15 H15 126.2 . .
N1 C16 C18 176.1(5) . .
N2 C17 C18 177.1(5) . .
C19 C18 C17 121.6(4) . .
C19 C18 C16 124.5(4) . .
C17 C18 C16 113.8(4) . .
C18 C19 C21 121.0(4) . .
C18 C19 C20 123.2(4) . .
C21 C19 C20 115.8(4) . .
C21 C20 F3 119.1(4) 2_665 .
C21 C20 C19 123.3(4) 2_665 .
F3 C20 C19 117.6(4) . .
C21 C20 H20 118.4 2_665 .
F3 C20 H20 1.2 . .
C19 C20 H20 118.4 . .
C20 C21 C19 120.9(4) 2_665 .
C20 C21 H21 119.5 2_665 .
C19 C21 H21 119.5 . .
N3 C22 C24 175.3(5) . .
N4 C23 C24 177.4(5) . .
C25 C24 C23 120.7(4) . .
C25 C24 C22 124.9(4) . .
C23 C24 C22 114.4(4) . .
C24 C25 C26 123.4(4) . .
C24 C25 C27 120.8(4) . .
C26 C25 C27 115.8(4) . .
C28 C26 F1 118.3(4) . .
C28 C26 C25 123.9(4) . .
F1 C26 C25 117.8(4) . .
C29 C27 C25 121.3(4) . .
C29 C27 H27 119.4 . .
C25 C27 H27 119.4 . .
C26 C28 C30 119.9(4) . .
C26 C28 H28 120.1 . .
C30 C28 H28 120.1 . .
F2 C29 C27 121.3(6) . .
F2 C29 C30 116.7(6) . .
C27 C29 C30 121.9(4) . .
F2 C29 H29 4.1 . .
C27 C29 H29 119.1 . .
C30 C29 H29 119.1 . .
C31 C30 C28 120.6(4) . .
C31 C30 C29 122.1(4) . .
C28 C30 C29 117.3(4) . .
C30 C31 C33 123.0(4) . .
C30 C31 C32 120.9(4) . .
C33 C31 C32 116.1(4) . .
N5 C32 C31 179.0(5) . .
N6 C33 C31 178.1(5) . .
C10 Fe1 C9 40.3(2) . .
C10 Fe1 C8 67.0(2) . .
C9 Fe1 C8 40.5(2) . .
C10 Fe1 C15 107.1(2) . .
C9 Fe1 C15 118.9(2) . .
C8 Fe1 C15 154.9(2) . .
C10 Fe1 C12 153.5(2) . .
C9 Fe1 C12 165.7(2) . .
C8 Fe1 C12 129.2(2) . .
C15 Fe1 C12 67.0(2) . .
C10 Fe1 C13 164.3(2) . .
C9 Fe1 C13 128.5(2) . .
C8 Fe1 C13 112.0(2) . .
C15 Fe1 C13 66.77(19) . .
C12 Fe1 C13 39.41(19) . .
C10 Fe1 C14 126.6(2) . .
C9 Fe1 C14 109.1(2) . .
C8 Fe1 C14 122.9(2) . .
C15 Fe1 C14 39.6(2) . .
C12 Fe1 C14 66.4(2) . .
C13 Fe1 C14 39.6(2) . .
C10 Fe1 C7 66.4(2) . .
C9 Fe1 C7 66.7(2) . .
C8 Fe1 C7 38.6(2) . .
C15 Fe1 C7 163.5(2) . .
C12 Fe1 C7 111.5(2) . .
C13 Fe1 C7 123.4(2) . .
C14 Fe1 C7 156.3(2) . .
C10 Fe1 C6 39.95(19) . .
C9 Fe1 C6 67.7(2) . .
C8 Fe1 C6 66.7(2) . .
C15 Fe1 C6 125.50(19) . .
C12 Fe1 C6 120.9(2) . .
C13 Fe1 C6 155.4(2) . .
C14 Fe1 C6 162.5(2) . .
C7 Fe1 C6 39.85(19) . .
C10 Fe1 C11 119.05(19) . .
C9 Fe1 C11 152.6(2) . .
C8 Fe1 C11 165.0(2) . .
C15 Fe1 C11 39.62(19) . .
C12 Fe1 C11 39.79(18) . .
C13 Fe1 C11 66.23(18) . .
C14 Fe1 C11 66.08(19) . .
C7 Fe1 C11 128.7(2) . .
C6 Fe1 C11 108.34(19) . .

loop_
_geom_bond_atom_site_label_1
_geom_bond_atom_site_label_2
_geom_bond_distance
_geom_bond_site_symmetry_2
F2 C29 1.318(11) .
F3 C20 1.362(5) .
C1 C4 1.514(9) .
C1 H1A 0.9800 .
C1 H1B 0.9800 .
C1 H1C 0.9800 .
C2 C4 1.538(8) .
C2 H2A 0.9800 .
C2 H2B 0.9800 .
C2 H2C 0.9800 .
C3 C4 1.516(8) .
C3 H3A 0.9800 .
C3 H3B 0.9800 .
C3 H3C 0.9800 .
C4 C5 1.545(6) .
C5 C6 1.471(7) .
C5 H5A 0.9900 .
C5 H5B 0.9900 .
C6 C10 1.426(7) .
C6 C7 1.436(7) .
C6 Fe1 2.110(5) .
C7 C8 1.380(8) .
C7 Fe1 2.104(6) .
C7 H7 1.0000 .
C8 C9 1.432(8) .
C8 Fe1 2.071(6) .
C8 H8 1.0000 .
C9 C10 1.420(7) .
C9 Fe1 2.064(5) .
C9 H9 1.0000 .
C10 Fe1 2.062(4) .
C10 H10 1.0000 .
C11 C15 1.425(7) .
C11 C12 1.432(6) .
C11 C11 1.461(9) 2_756
C11 Fe1 2.112(5) .
C12 C13 1.416(7) .
C12 Fe1 2.096(5) .
C12 H12 1.0000 .
C13 C14 1.425(7) .
C13 Fe1 2.103(4) .
C13 H13 1.0000 .
C14 C15 1.423(7) .
C14 Fe1 2.103(6) .
C14 H14 1.0000 .
C15 Fe1 2.094(6) .
C15 H15 1.0000 .
C16 N1 1.143(6) .
C16 C18 1.436(6) .
C17 N2 1.155(6) .
C17 C18 1.415(7) .
C18 C19 1.412(6) .
C19 C21 1.421(6) .
C19 C20 1.426(6) .
C20 C21 1.355(6) 2_665
C20 H20 0.9500 .
C21 C20 1.355(6) 2_665
C21 H21 0.9500 .
C22 N3 1.155(6) .
C22 C24 1.436(6) .
C23 N4 1.147(6) .
C23 C24 1.424(7) .
C24 C25 1.393(6) .
C25 C26 1.430(6) .
C25 C27 1.436(6) .
C26 C28 1.343(6) .
C26 F1 1.348(5) .
C27 C29 1.352(6) .
C27 H27 0.9500 .
C28 C30 1.434(6) .
C28 H28 0.9500 .
C29 C30 1.435(6) .
C29 H29 0.9500 .
C30 C31 1.400(6) .
C31 C33 1.421(6) .
C31 C32 1.433(7) .
C32 N5 1.146(6) .
C33 N6 1.153(6) .
